data_4338997
loop_
_publ_author_name
'Figueroa, Joshua S.'
'Yurkerwich, Kevin'
'Melnick, Jonathan'
'Buccella, Daniela'
'Parkin, Gerard'

_publ_section_title
;
 Applications of bis(1-R-imidazol-2-yl)disulfides and diselenides as
 ligands for main-group and transition metals: kappa2-(N,N) coordination,
 S-S bond cleavage, and S-S/E-E (E = S, Se) bond metathesis reactions.
;
_journal_issue 22
_journal_name_full 'Inorganic chemistry'
_journal_page_first 9234
_journal_page_last 9244
_journal_paper_doi 10.1021/ic701228y
_journal_volume 46
_journal_year 2007
_chemical_formula_sum 'C16 H26 Cl6 N4 S2 Zn'
_chemical_formula_weight 616.60
_chemical_name_systematic
; 
 ? 
;
_space_group_IT_number 14
_symmetry_cell_setting monoclinic
_symmetry_space_group_name_Hall '-P 2yn'
_symmetry_space_group_name_H-M 'P 1 21/n 1'
_atom_sites_solution_hydrogens geom
_atom_sites_solution_primary direct
_atom_sites_solution_secondary difmap
_audit_creation_method SHELXL-97
_cell_angle_alpha 90.00
_cell_angle_beta 93.0420(10)
_cell_angle_gamma 90.00
_cell_formula_units_Z 4
_cell_length_a 13.1296(10)
_cell_length_b 14.2593(11)
_cell_length_c 13.9286(11)
_cell_measurement_reflns_used 5648
_cell_measurement_temperature 125(2)
_cell_measurement_theta_max 26.04
_cell_measurement_theta_min 2.19
_cell_volume 2604.0(3)
_computing_cell_refinement 'Bruker SMART'
_computing_data_collection 'Bruker SMART'
_computing_data_reduction 'Bruker SAINT'
_computing_molecular_graphics 'Bruker SHELXTL'
_computing_publication_material 'Bruker SHELXTL'
_computing_structure_refinement 'SHELXL-97 (Sheldrick, 1997)'
_computing_structure_solution 'SHELXS-97 (Sheldrick, 1990)'
_diffrn_ambient_temperature 125(2)
_diffrn_measured_fraction_theta_full 0.997
_diffrn_measured_fraction_theta_max 0.997
_diffrn_measurement_device_type 'CCD area detector'
_diffrn_measurement_method 'phi and omega scans'
_diffrn_radiation_monochromator graphite
_diffrn_radiation_source 'fine-focus sealed tube'
_diffrn_radiation_type MoK\a
_diffrn_radiation_wavelength 0.71073
_diffrn_reflns_av_R_equivalents 0.0687
_diffrn_reflns_av_sigmaI/netI 0.0547
_diffrn_reflns_limit_h_max 18
_diffrn_reflns_limit_h_min -18
_diffrn_reflns_limit_k_max 20
_diffrn_reflns_limit_k_min -20
_diffrn_reflns_limit_l_max 19
_diffrn_reflns_limit_l_min -19
_diffrn_reflns_number 41475
_diffrn_reflns_theta_full 30.57
_diffrn_reflns_theta_max 30.57
_diffrn_reflns_theta_min 2.05
_exptl_absorpt_coefficient_mu 1.731
_exptl_absorpt_correction_T_max 0.8459
_exptl_absorpt_correction_T_min 0.7234
_exptl_absorpt_correction_type empirical
_exptl_absorpt_process_details SADABS
_exptl_crystal_colour COLORLESS
_exptl_crystal_density_diffrn 1.573
_exptl_crystal_density_method 'not measured'
_exptl_crystal_description BLOCK
_exptl_crystal_F_000 1256
_exptl_crystal_size_max 0.20
_exptl_crystal_size_mid 0.10
_exptl_crystal_size_min 0.10
_refine_diff_density_max 0.875
_refine_diff_density_min -0.917
_refine_diff_density_rms 0.097
_refine_ls_extinction_method none
_refine_ls_goodness_of_fit_ref 1.066
_refine_ls_hydrogen_treatment constr
_refine_ls_matrix_type full
_refine_ls_number_parameters 262
_refine_ls_number_reflns 7973
_refine_ls_number_restraints 0
_refine_ls_restrained_S_all 1.066
_refine_ls_R_factor_all 0.0830
_refine_ls_R_factor_gt 0.0436
_refine_ls_shift/su_max 0.001
_refine_ls_shift/su_mean 0.000
_refine_ls_structure_factor_coef Fsqd
_refine_ls_weighting_details 'calc w=1/[\s^2^(Fo^2^)+(0.0515P)^2^+0.0000P] where P=(Fo^2^+2Fc^2^)/3'
_refine_ls_weighting_scheme calc
_refine_ls_wR_factor_gt 0.0976
_refine_ls_wR_factor_ref 0.1122
_reflns_number_gt 5332
_reflns_number_total 7973
_reflns_threshold_expression >2sigma(I)
_cod_data_source_file ic701228y-file004.cif
_cod_data_source_block mimzns10
_cod_depositor_comments
;
The following automatic conversions were performed:

'_symmetry_cell_setting' value 'Monoclinic' changed to 'monoclinic'
according to
/usr/data/users/saulius/automatic-downloads/retrospective/ACS/lib/dictionaries/cif_core.dic
dictionary named 'cif_core.dic' version 2.4.2 from
2011-04-26.

'_exptl_absorpt_correction_type' value 'EMPIRICAL'
changed to 'empirical' according to
/usr/data/users/saulius/automatic-downloads/retrospective/ACS/lib/dictionaries/cif_core.dic
dictionary named 'cif_core.dic' version 2.4.2 from 2011-04-26.

Automatic conversion script
Id: cif_fix_values 2281 2013-09-26 08:29:07Z andrius 
;
_cod_original_sg_symbol_H-M P2(1)/n
_cod_database_code 4338997

loop_
_symmetry_equiv_pos_as_xyz
'x, y, z'
'-x+1/2, y+1/2, -z+1/2'
'-x, -y, -z'
'x-1/2, -y-1/2, z-1/2'

loop_
_atom_site_label
_atom_site_type_symbol
_atom_site_fract_x
_atom_site_fract_y
_atom_site_fract_z
_atom_site_U_iso_or_equiv
_atom_site_adp_type
_atom_site_occupancy
_atom_site_symmetry_multiplicity
_atom_site_calc_flag
_atom_site_refinement_flags
Zn Zn 0.28136(2) -0.40032(2) 0.25167(2) 0.01951(8) Uani 1 1 d .
Cl1 Cl 0.39107(6) -0.40671(5) 0.13292(5) 0.03071(16) Uani 1 1 d .
Cl2 Cl 0.11765(5) -0.40436(4) 0.19516(5) 0.02564(15) Uani 1 1 d .
S1 S 0.30767(6) -0.43927(5) 0.52739(5) 0.02423(15) Uani 1 1 d .
S2 S 0.19975(5) -0.34781(4) 0.47018(5) 0.02210(15) Uani 1 1 d .
N11 N 0.31498(17) -0.50921(14) 0.34279(15) 0.0200(5) Uani 1 1 d .
N12 N 0.34134(17) -0.61626(14) 0.45759(15) 0.0191(4) Uani 1 1 d .
N21 N 0.30963(17) -0.28233(14) 0.32702(15) 0.0186(4) Uani 1 1 d .
N22 N 0.30958(17) -0.18077(14) 0.44741(15) 0.0188(4) Uani 1 1 d .
C11 C 0.31902(19) -0.52484(17) 0.43692(18) 0.0180(5) Uani 1 1 d .
C12 C 0.3354(2) -0.59460(18) 0.3011(2) 0.0243(6) Uani 1 1 d .
H12A H 0.3373 -0.6055 0.2339 0.029 Uiso 1 1 calc R
C13 C 0.3522(2) -0.66005(19) 0.3699(2) 0.0254(6) Uani 1 1 d .
H13A H 0.3684 -0.7242 0.3601 0.031 Uiso 1 1 calc R
C14 C 0.3549(2) -0.66326(19) 0.5541(2) 0.0246(6) Uani 1 1 d .
C15 C 0.2556(2) -0.6587(2) 0.6064(2) 0.0391(8) Uani 1 1 d .
H15A H 0.2375 -0.5930 0.6171 0.059 Uiso 1 1 calc R
H15B H 0.2647 -0.6909 0.6684 0.059 Uiso 1 1 calc R
H15C H 0.2010 -0.6893 0.5672 0.059 Uiso 1 1 calc R
C16 C 0.4418(3) -0.6166(2) 0.6127(2) 0.0347(7) Uani 1 1 d .
H16A H 0.5044 -0.6202 0.5775 0.052 Uiso 1 1 calc R
H16B H 0.4523 -0.6488 0.6746 0.052 Uiso 1 1 calc R
H16C H 0.4248 -0.5507 0.6238 0.052 Uiso 1 1 calc R
C17 C 0.3794(3) -0.7663(2) 0.5390(2) 0.0395(8) Uani 1 1 d .
H17A H 0.4432 -0.7717 0.5060 0.059 Uiso 1 1 calc R
H17B H 0.3240 -0.7957 0.4999 0.059 Uiso 1 1 calc R
H17C H 0.3869 -0.7979 0.6015 0.059 Uiso 1 1 calc R
C21 C 0.2755(2) -0.26583(17) 0.41349(18) 0.0185(5) Uani 1 1 d .
C22 C 0.3676(2) -0.20655(18) 0.30485(19) 0.0212(5) Uani 1 1 d .
H22A H 0.4026 -0.1992 0.2474 0.025 Uiso 1 1 calc R
C23 C 0.3674(2) -0.14387(18) 0.37717(19) 0.0227(6) Uani 1 1 d .
H23A H 0.4010 -0.0849 0.3792 0.027 Uiso 1 1 calc R
C24 C 0.2901(2) -0.13518(18) 0.54240(19) 0.0236(6) Uani 1 1 d .
C25 C 0.3429(3) -0.0393(2) 0.5456(2) 0.0342(7) Uani 1 1 d .
H25A H 0.3132 0.0005 0.4940 0.051 Uiso 1 1 calc R
H25B H 0.4159 -0.0475 0.5369 0.051 Uiso 1 1 calc R
H25C H 0.3333 -0.0095 0.6079 0.051 Uiso 1 1 calc R
C26 C 0.3372(2) -0.1961(2) 0.6236(2) 0.0311(7) Uani 1 1 d .
H26A H 0.3038 -0.2576 0.6225 0.047 Uiso 1 1 calc R
H26B H 0.3278 -0.1656 0.6855 0.047 Uiso 1 1 calc R
H26C H 0.4103 -0.2042 0.6148 0.047 Uiso 1 1 calc R
C27 C 0.1760(2) -0.1221(2) 0.5504(2) 0.0322(7) Uani 1 1 d .
H27A H 0.1491 -0.0827 0.4973 0.048 Uiso 1 1 calc R
H27B H 0.1632 -0.0918 0.6117 0.048 Uiso 1 1 calc R
H27C H 0.1422 -0.1834 0.5473 0.048 Uiso 1 1 calc R
C31 C -0.4801(3) -0.0305(3) 0.1412(3) 0.0545(10) Uani 1 1 d .
H31A H -0.4407 0.0099 0.0988 0.065 Uiso 1 1 calc R
H31B H -0.5210 0.0109 0.1814 0.065 Uiso 1 1 calc R
Cl31 Cl -0.56256(7) -0.10271(8) 0.07025(7) 0.0602(3) Uani 1 1 d .
Cl32 Cl -0.39656(7) -0.09528(8) 0.21476(7) 0.0591(3) Uani 1 1 d .
C41 C -0.0523(2) -0.1241(2) 0.3766(2) 0.0311(7) Uani 1 1 d .
H41A H -0.0790 -0.1286 0.4416 0.037 Uiso 1 1 calc R
H41B H -0.0008 -0.0734 0.3775 0.037 Uiso 1 1 calc R
Cl41 Cl 0.00570(6) -0.23165(5) 0.34706(6) 0.03379(18) Uani 1 1 d .
Cl42 Cl -0.15272(7) -0.09690(6) 0.29238(6) 0.0444(2) Uani 1 1 d .

loop_
_atom_site_aniso_label
_atom_site_aniso_U_11
_atom_site_aniso_U_22
_atom_site_aniso_U_33
_atom_site_aniso_U_23
_atom_site_aniso_U_13
_atom_site_aniso_U_12
Zn 0.02686(17) 0.01583(15) 0.01580(15) -0.00031(11) 0.00090(12) 0.00069(12)
Cl1 0.0397(4) 0.0320(4) 0.0215(3) -0.0009(3) 0.0111(3) 0.0036(3)
Cl2 0.0292(3) 0.0184(3) 0.0286(3) -0.0011(3) -0.0049(3) 0.0008(3)
S1 0.0385(4) 0.0170(3) 0.0172(3) 0.0004(3) 0.0010(3) 0.0034(3)
S2 0.0257(3) 0.0158(3) 0.0255(3) 0.0021(3) 0.0074(3) 0.0005(3)
N11 0.0245(11) 0.0162(10) 0.0194(11) -0.0008(8) 0.0011(9) 0.0009(9)
N12 0.0224(11) 0.0155(10) 0.0189(11) 0.0015(8) -0.0030(9) 0.0003(8)
N21 0.0223(11) 0.0162(10) 0.0172(11) 0.0012(8) -0.0003(9) -0.0002(8)
N22 0.0254(12) 0.0156(10) 0.0150(10) 0.0014(8) -0.0012(9) -0.0007(9)
C11 0.0196(12) 0.0161(11) 0.0181(12) -0.0004(10) -0.0007(10) 0.0001(10)
C12 0.0327(15) 0.0192(13) 0.0205(13) -0.0021(11) -0.0027(11) 0.0029(11)
C13 0.0325(16) 0.0187(13) 0.0248(14) -0.0037(11) -0.0016(12) 0.0025(11)
C14 0.0273(15) 0.0223(13) 0.0240(14) 0.0060(11) -0.0005(11) 0.0029(11)
C15 0.0356(18) 0.0422(19) 0.0405(19) 0.0223(15) 0.0112(15) 0.0056(15)
C16 0.0415(18) 0.0320(16) 0.0293(16) 0.0067(13) -0.0092(14) 0.0020(14)
C17 0.058(2) 0.0277(16) 0.0321(17) 0.0082(13) -0.0024(15) 0.0084(15)
C21 0.0232(13) 0.0141(11) 0.0182(13) 0.0001(10) 0.0010(10) 0.0011(10)
C22 0.0251(14) 0.0200(12) 0.0186(13) 0.0041(10) 0.0013(10) -0.0018(10)
C23 0.0294(15) 0.0171(12) 0.0215(14) 0.0043(10) -0.0008(11) -0.0041(11)
C24 0.0340(16) 0.0182(12) 0.0185(13) -0.0032(10) -0.0002(11) 0.0005(11)
C25 0.052(2) 0.0251(15) 0.0249(15) -0.0086(12) 0.0018(14) -0.0099(14)
C26 0.0389(18) 0.0350(16) 0.0190(14) 0.0006(12) -0.0022(12) 0.0030(14)
C27 0.0371(17) 0.0273(15) 0.0323(17) -0.0087(12) 0.0022(14) 0.0058(13)
C31 0.082(3) 0.050(2) 0.0310(19) -0.0034(17) -0.0026(19) 0.002(2)
Cl31 0.0396(5) 0.1049(9) 0.0350(5) 0.0144(5) -0.0078(4) -0.0191(5)
Cl32 0.0383(5) 0.1051(9) 0.0334(5) 0.0034(5) -0.0038(4) -0.0080(5)
C41 0.0323(16) 0.0341(16) 0.0265(15) -0.0066(12) -0.0024(12) 0.0023(13)
Cl41 0.0314(4) 0.0274(4) 0.0424(4) 0.0049(3) -0.0004(3) 0.0018(3)
Cl42 0.0474(5) 0.0374(4) 0.0463(5) -0.0145(4) -0.0167(4) 0.0162(4)

loop_
_atom_type_symbol
_atom_type_description
_atom_type_scat_dispersion_real
_atom_type_scat_dispersion_imag
_atom_type_scat_source
C C 0.0033 0.0016 'International Tables Vol C Tables 4.2.6.8 and 6.1.1.4'
H H 0.0000 0.0000 'International Tables Vol C Tables 4.2.6.8 and 6.1.1.4'
N N 0.0061 0.0033 'International Tables Vol C Tables 4.2.6.8 and 6.1.1.4'
S S 0.1246 0.1234 'International Tables Vol C Tables 4.2.6.8 and 6.1.1.4'
Cl Cl 0.1484 0.1585 'International Tables Vol C Tables 4.2.6.8 and 6.1.1.4'
Zn Zn 0.2839 1.4301 'International Tables Vol C Tables 4.2.6.8 and 6.1.1.4'

loop_
_geom_angle_atom_site_label_1
_geom_angle_atom_site_label_2
_geom_angle_atom_site_label_3
_geom_angle
N21 Zn N11 106.56(9)
N21 Zn Cl2 110.55(7)
N11 Zn Cl2 111.69(7)
N21 Zn Cl1 108.07(7)
N11 Zn Cl1 107.49(6)
Cl2 Zn Cl1 112.23(3)
C11 S1 S2 104.14(9)
C21 S2 S1 101.68(9)
C11 N11 C12 105.6(2)
C11 N11 Zn 137.58(17)
C12 N11 Zn 116.73(17)
C11 N12 C13 106.0(2)
C11 N12 C14 128.9(2)
C13 N12 C14 125.0(2)
C21 N21 C22 106.5(2)
C21 N21 Zn 124.10(17)
C22 N21 Zn 129.38(18)
C21 N22 C23 106.1(2)
C21 N22 C24 128.1(2)
C23 N22 C24 125.8(2)
N11 C11 N12 111.5(2)
N11 C11 S1 126.02(19)
N12 C11 S1 122.35(19)
C13 C12 N11 109.8(2)
C12 C13 N12 107.1(2)
N12 C14 C16 109.5(2)
N12 C14 C17 108.8(2)
C16 C14 C17 109.8(2)
N12 C14 C15 110.1(2)
C16 C14 C15 111.1(3)
C17 C14 C15 107.4(2)
N21 C21 N22 110.5(2)
N21 C21 S2 121.20(18)
N22 C21 S2 128.3(2)
C23 C22 N21 109.4(2)
C22 C23 N22 107.6(2)
N22 C24 C27 109.3(2)
N22 C24 C25 108.2(2)
C27 C24 C25 109.5(2)
N22 C24 C26 108.8(2)
C27 C24 C26 112.2(2)
C25 C24 C26 108.7(2)
Cl32 C31 Cl31 111.8(2)
Cl42 C41 Cl41 110.62(16)

loop_
_geom_bond_atom_site_label_1
_geom_bond_atom_site_label_2
_geom_bond_distance
Zn N21 2.007(2)
Zn N11 2.039(2)
Zn Cl2 2.2502(8)
Zn Cl1 2.2521(7)
S1 C11 1.766(3)
S1 S2 2.0552(10)
S2 C21 1.750(3)
N11 C11 1.328(3)
N11 C12 1.382(3)
N12 C11 1.364(3)
N12 C13 1.386(3)
N12 C14 1.504(3)
N21 C21 1.328(3)
N21 C22 1.366(3)
N22 C21 1.368(3)
N22 C23 1.374(3)
N22 C24 1.508(3)
C12 C13 1.348(4)
C14 C16 1.521(4)
C14 C17 1.521(4)
C14 C15 1.527(4)
C22 C23 1.347(4)
C24 C27 1.520(4)
C24 C25 1.532(4)
C24 C26 1.531(4)
C31 Cl32 1.728(4)
C31 Cl31 1.760(4)
C41 Cl42 1.761(3)
C41 Cl41 1.770(3)
